data_7046960
loop_
_publ_author_name
'Herrmann, Dirk'
'R\"odl, Christian'
'de Bruin, Bas'
'Hartl, Franti\<sek'
'Wolf, Robert'

_publ_section_title
;
 Synthesis, electronic structure and redox properties of the diruthenium
 sandwich complexes
 [Cp*Ru(\m-C<sub>10</sub>H<sub>8</sub>)RuCp*]<sup>x</sup> (x = 0, 1+; Cp*
 = C<sub>5</sub>Me<sub>5</sub>; C<sub>10</sub>H<sub>8</sub> =
 naphthalene).
;
_journal_issue 32
_journal_name_full 'Dalton transactions (Cambridge, England : 2003)'
_journal_page_first 11058
_journal_page_last 11069
_journal_paper_doi 10.1039/c8dt02003e
_journal_volume 47
_journal_year 2018
_chemical_formula_moiety 'C30 H38 Ru2'
_chemical_formula_sum 'C30 H38 Ru2'
_chemical_formula_weight 600.74
_space_group_crystal_system monoclinic
_space_group_IT_number 14
_space_group_name_Hall '-P 2yn'
_space_group_name_H-M_alt 'P 1 21/n 1'
_symmetry_space_group_name_Hall '-P 2yn'
_symmetry_space_group_name_H-M 'P 1 21/n 1'
_atom_sites_solution_hydrogens geom
_audit_creation_date 2018-06-19
_audit_creation_method
;
Olex2 1.2-alpha
(compiled 2018.05.29 svn.r3508 for OlexSys, GUI svn.r5506)
;
_audit_update_record
;
2018-06-20 deposited with the CCDC.
2018-07-04 downloaded from the CCDC.
;
_cell_angle_alpha 90
_cell_angle_beta 91.186(3)
_cell_angle_gamma 90
_cell_formula_units_Z 2
_cell_length_a 8.6703(3)
_cell_length_b 11.0228(3)
_cell_length_c 13.1457(4)
_cell_measurement_reflns_used 5981
_cell_measurement_temperature 123.00(10)
_cell_measurement_theta_max 75.4250
_cell_measurement_theta_min 3.3590
_cell_volume 1256.08(7)
_computing_cell_refinement
'CrysAlisPro, Agilent Technologies, Version 1.171.36.24 (release 03-12-2012 CrysAlis171 .NET) (compiled Dec 3 2012,18:21:49)'
_computing_data_collection
'CrysAlisPro, Agilent Technologies, Version 1.171.36.24 (release 03-12-2012 CrysAlis171 .NET) (compiled Dec 3 2012,18:21:49)'
_computing_data_reduction
'CrysAlisPro, Agilent Technologies, Version 1.171.36.24 (release 03-12-2012 CrysAlis171 .NET) (compiled Dec 3 2012,18:21:49)'
_computing_molecular_graphics 'Olex2 (Dolomanov et al., 2009)'
_computing_publication_material 'Olex2 (Dolomanov et al., 2009)'
_computing_structure_refinement 'ShelXL (Sheldrick, 2015)'
_computing_structure_solution 'ShelXS (Sheldrick, 2008)'
_diffrn_ambient_temperature 123.00(10)
_diffrn_detector_area_resol_mean 10.3546
_diffrn_measured_fraction_theta_full 0.997
_diffrn_measured_fraction_theta_max 0.976
_diffrn_measurement_details
;
#__ type_ start__ end____ width___ exp.time_
  1 omega  -66.00  -23.00   1.0000    1.0000
omega____ theta____ kappa____ phi______ frames
    -      -41.2064   57.0000  -30.0000 43

#__ type_ start__ end____ width___ exp.time_
  2 omega  -22.00   25.00   1.0000    1.0000
omega____ theta____ kappa____ phi______ frames
    -      -41.2064   57.0000  -30.0000 47

#__ type_ start__ end____ width___ exp.time_
  3 omega -109.00  -15.00   1.0000    1.0000
omega____ theta____ kappa____ phi______ frames
    -      -41.2064  -57.0000 -180.0000 94

#__ type_ start__ end____ width___ exp.time_
  4 omega    4.00   39.00   1.0000    1.0000
omega____ theta____ kappa____ phi______ frames
    -       41.2064 -125.0000   90.0000 35

#__ type_ start__ end____ width___ exp.time_
  5 omega   82.00  145.00   1.0000    4.0000
omega____ theta____ kappa____ phi______ frames
    -      113.0000  178.0000   60.0000 63

#__ type_ start__ end____ width___ exp.time_
  6 omega   30.00  109.00   1.0000    4.0000
omega____ theta____ kappa____ phi______ frames
    -      113.0000  -94.0000  150.0000 79

#__ type_ start__ end____ width___ exp.time_
  7 omega   45.00   76.00   1.0000    4.0000
omega____ theta____ kappa____ phi______ frames
    -      113.0000  -45.0000   30.0000 31

#__ type_ start__ end____ width___ exp.time_
  8 omega   42.00   77.00   1.0000    4.0000
omega____ theta____ kappa____ phi______ frames
    -      113.0000  -45.0000   60.0000 35

#__ type_ start__ end____ width___ exp.time_
  9 omega   39.00   71.00   1.0000    4.0000
omega____ theta____ kappa____ phi______ frames
    -      113.0000  178.0000   60.0000 32

#__ type_ start__ end____ width___ exp.time_
 10 omega   43.00   69.00   1.0000    4.0000
omega____ theta____ kappa____ phi______ frames
    -      113.0000  -30.0000  -60.0000 26

#__ type_ start__ end____ width___ exp.time_
 11 omega   40.00   66.00   1.0000    4.0000
omega____ theta____ kappa____ phi______ frames
    -      113.0000  -30.0000  150.0000 26

#__ type_ start__ end____ width___ exp.time_
 12 omega   45.00   77.00   1.0000    4.0000
omega____ theta____ kappa____ phi______ frames
    -      113.0000  -45.0000  -30.0000 32

#__ type_ start__ end____ width___ exp.time_
 13 omega   32.00  103.00   1.0000    4.0000
omega____ theta____ kappa____ phi______ frames
    -      113.0000 -103.0000 -108.0000 71

#__ type_ start__ end____ width___ exp.time_
 14 omega   85.00  155.00   1.0000    4.0000
omega____ theta____ kappa____ phi______ frames
    -      113.0000   45.0000  -60.0000 70

#__ type_ start__ end____ width___ exp.time_
 15 omega   43.00   76.00   1.0000    4.0000
omega____ theta____ kappa____ phi______ frames
    -      113.0000  -45.0000    0.0000 33

#__ type_ start__ end____ width___ exp.time_
 16 omega   38.00   67.00   1.0000    4.0000
omega____ theta____ kappa____ phi______ frames
    -      113.0000  -45.0000 -150.0000 29

#__ type_ start__ end____ width___ exp.time_
 17 omega -115.00  -12.00   1.0000    1.0000
omega____ theta____ kappa____ phi______ frames
    -      -41.2064  -57.0000   90.0000 103

#__ type_ start__ end____ width___ exp.time_
 18 omega  -98.00   -2.00   1.0000    1.0000
omega____ theta____ kappa____ phi______ frames
    -      -41.2064  125.0000  120.0000 96

#__ type_ start__ end____ width___ exp.time_
 19 omega -115.00  -12.00   1.0000    1.0000
omega____ theta____ kappa____ phi______ frames
    -      -41.2064  -57.0000    0.0000 103

#__ type_ start__ end____ width___ exp.time_
 20 omega -115.00  -12.00   1.0000    1.0000
omega____ theta____ kappa____ phi______ frames
    -      -41.2064  -57.0000  -90.0000 103

#__ type_ start__ end____ width___ exp.time_
 21 omega   82.00  158.00   1.0000    4.0000
omega____ theta____ kappa____ phi______ frames
    -      113.0000   30.0000   90.0000 76

#__ type_ start__ end____ width___ exp.time_
 22 omega   82.00  158.00   1.0000    4.0000
omega____ theta____ kappa____ phi______ frames
    -      113.0000   30.0000 -120.0000 76

#__ type_ start__ end____ width___ exp.time_
 23 omega   35.00   54.00   1.0000    4.0000
omega____ theta____ kappa____ phi______ frames
    -      113.0000  -30.0000  120.0000 19
;
_diffrn_measurement_device_type 'SuperNova, Single source at ofset, Atlas'
_diffrn_measurement_method '\w scans'
_diffrn_orient_matrix_UB_11 0.1115593000
_diffrn_orient_matrix_UB_12 -0.0725713000
_diffrn_orient_matrix_UB_13 -0.0664706000
_diffrn_orient_matrix_UB_21 -0.0245343000
_diffrn_orient_matrix_UB_22 -0.1127861000
_diffrn_orient_matrix_UB_23 0.0669260000
_diffrn_orient_matrix_UB_31 -0.1361513000
_diffrn_orient_matrix_UB_32 -0.0392110000
_diffrn_orient_matrix_UB_33 -0.0696265000
_diffrn_radiation_monochromator mirror
_diffrn_radiation_type CuK\a
_diffrn_radiation_wavelength 1.54178
_diffrn_reflns_av_unetI/netI 0.0304
_diffrn_reflns_Laue_measured_fraction_full 0.997
_diffrn_reflns_Laue_measured_fraction_max 0.976
_diffrn_reflns_limit_h_max 10
_diffrn_reflns_limit_h_min -10
_diffrn_reflns_limit_k_max 13
_diffrn_reflns_limit_k_min -13
_diffrn_reflns_limit_l_max 16
_diffrn_reflns_limit_l_min 0
_diffrn_reflns_number 2565
_diffrn_reflns_point_group_measured_fraction_full 0.997
_diffrn_reflns_point_group_measured_fraction_max 0.976
_diffrn_reflns_theta_full 67.679
_diffrn_reflns_theta_max 76.528
_diffrn_reflns_theta_min 5.237
_diffrn_source 'SuperNova (Cu) X-ray Source'
_exptl_absorpt_coefficient_mu 9.828
_exptl_absorpt_correction_T_max 1.00000
_exptl_absorpt_correction_T_min 0.41817
_exptl_absorpt_correction_type multi-scan
_exptl_absorpt_process_details
'CrysAlisPro, Agilent Technologies, Version 1.171.36.24 (release 03-12-2012 CrysAlis171 .NET) (compiled Dec 3 2012,18:21:49) Empirical absorption correction using spherical harmonics, implemented in SCALE3 ABSPACK scaling algorithm.'
_exptl_crystal_colour 'clear red'
_exptl_crystal_colour_lustre clear
_exptl_crystal_colour_primary red
_exptl_crystal_density_diffrn 1.588
_exptl_crystal_description plate
_exptl_crystal_F_000 612
_exptl_crystal_size_max 0.2
_exptl_crystal_size_mid 0.2
_exptl_crystal_size_min 0.1
_refine_diff_density_max 2.219
_refine_diff_density_min -1.552
_refine_diff_density_rms 0.198
_refine_ls_extinction_coef 0.00080(16)
_refine_ls_extinction_expression Fc^*^=kFc[1+0.001xFc^2^\l^3^/sin(2\q)]^-1/4^
_refine_ls_extinction_method 'SHELXL-2018/3 (Sheldrick 2018)'
_refine_ls_goodness_of_fit_ref 1.085
_refine_ls_hydrogen_treatment constr
_refine_ls_matrix_type full
_refine_ls_number_parameters 147
_refine_ls_number_reflns 2565
_refine_ls_number_restraints 0
_refine_ls_restrained_S_all 1.085
_refine_ls_R_factor_all 0.0572
_refine_ls_R_factor_gt 0.0548
_refine_ls_shift/su_max 0.001
_refine_ls_shift/su_mean 0.000
_refine_ls_structure_factor_coef Fsqd
_refine_ls_weighting_details 'w=1/[\s^2^(Fo^2^)+(0.0431P)^2^+20.5405P] where P=(Fo^2^+2Fc^2^)/3'
_refine_ls_weighting_scheme calc
_refine_ls_wR_factor_gt 0.1448
_refine_ls_wR_factor_ref 0.1457
_reflns_Friedel_coverage 0.000
_reflns_number_gt 2470
_reflns_number_total 2565
_reflns_threshold_expression 'I > 2\s(I)'
_cod_data_source_file c8dt02003e2.cif
_cod_data_source_block 1mb
_cod_depositor_comments 'Adding full bibliography for 7046960.cif.'
_cod_database_code 7046960
_shelx_shelxl_version_number 2018/3
_shelx_space_group_comment
;
The symmetry employed for this shelxl refinement is uniquely defined
by the following loop, which should always be used as a source of
symmetry information in preference to the above space-group names.
They are only intended as comments.
;
_olex2_refinement_description
;
1. Twinned data refinement
 Scales: 0.874(7)
 0.126(7)
2. Fixed Uiso
 At 1.2 times of:
  All C(H) groups
 At 1.5 times of:
  All C(H,H,H) groups
3.a Me refined with riding coordinates:
 C6(H6A,H6B,H6C), C7(H7A,H7B,H7C), C9(H9A,H9B,H9C), C8(H8A,H8B,H8C), C10(H10A,
 H10B,H10C)
3.b Aromatic/amide H refined with riding coordinates:
 C14(H14), C11(H11), C13(H13), C12(H12)
;
_olex2_submission_special_instructions 'No special instructions were received'

loop_
_space_group_symop_operation_xyz
'x, y, z'
'-x+1/2, y+1/2, -z+1/2'
'-x, -y, -z'
'x-1/2, -y-1/2, z-1/2'

loop_
_atom_site_label
_atom_site_type_symbol
_atom_site_fract_x
_atom_site_fract_y
_atom_site_fract_z
_atom_site_U_iso_or_equiv
_atom_site_adp_type
_atom_site_occupancy
_atom_site_site_symmetry_order
_atom_site_calc_flag
_atom_site_refinement_flags_posn
Ru1 Ru 0.70683(6) 0.63116(4) 0.93107(4) 0.0156(2) Uani 1 1 d .
C6 C 0.7135(9) 0.9189(6) 0.9966(5) 0.0225(14) Uani 1 1 d .
H6A H 0.607717 0.938404 1.009378 0.034 Uiso 1 1 calc R
H6B H 0.760766 0.885786 1.057178 0.034 Uiso 1 1 calc R
H6C H 0.767429 0.991103 0.977247 0.034 Uiso 1 1 calc R
C2 C 0.8576(7) 0.7752(6) 0.8709(5) 0.0168(13) Uani 1 1 d .
C7 C 1.0206(8) 0.8089(7) 0.9004(6) 0.0267(16) Uani 1 1 d .
H7A H 1.019626 0.864378 0.956713 0.040 Uiso 1 1 calc R
H7B H 1.076694 0.737162 0.919723 0.040 Uiso 1 1 calc R
H7C H 1.069397 0.846692 0.843707 0.040 Uiso 1 1 calc R
C1 C 0.7206(8) 0.8273(6) 0.9122(5) 0.0164(13) Uani 1 1 d .
C15 C 0.5092(9) 0.4592(6) 0.9585(5) 0.0233(15) Uani 1 1 d .
C9 C 0.5506(10) 0.6325(7) 0.7019(7) 0.0308(17) Uani 1 1 d .
H9A H 0.616224 0.583382 0.660832 0.046 Uiso 1 1 calc R
H9B H 0.477924 0.581602 0.735771 0.046 Uiso 1 1 calc R
H9C H 0.496140 0.689724 0.659484 0.046 Uiso 1 1 calc R
C3 C 0.8130(8) 0.6943(6) 0.7900(5) 0.0174(13) Uani 1 1 d .
C5 C 0.5906(8) 0.7812(6) 0.8544(5) 0.0172(13) Uani 1 1 d .
C4 C 0.6470(8) 0.6995(6) 0.7798(5) 0.0202(14) Uani 1 1 d .
C14 C 0.6643(10) 0.4321(6) 0.9280(6) 0.0265(16) Uani 1 1 d .
H14 H 0.678955 0.394267 0.865720 0.032 Uiso 1 1 calc R
C8 C 0.9194(10) 0.6232(7) 0.7252(6) 0.0285(17) Uani 1 1 d .
H8A H 0.860276 0.576256 0.676889 0.043 Uiso 1 1 calc R
H8B H 0.985870 0.677723 0.689728 0.043 Uiso 1 1 calc R
H8C H 0.980659 0.569923 0.767367 0.043 Uiso 1 1 calc R
C11 C 0.6257(9) 0.5917(7) 1.0875(6) 0.0260(16) Uani 1 1 d .
H11 H 0.615973 0.659514 1.129020 0.031 Uiso 1 1 calc R
C13 C 0.7949(10) 0.4612(6) 0.9895(7) 0.0288(17) Uani 1 1 d .
H13 H 0.890661 0.427741 0.975734 0.035 Uiso 1 1 calc R
C10 C 0.4232(8) 0.8138(7) 0.8677(6) 0.0279(16) Uani 1 1 d .
H10A H 0.414425 0.870400 0.922778 0.042 Uiso 1 1 calc R
H10B H 0.383022 0.849849 0.806178 0.042 Uiso 1 1 calc R
H10C H 0.365533 0.741820 0.882641 0.042 Uiso 1 1 calc R
C12 C 0.7778(10) 0.5417(7) 1.0721(6) 0.0275(16) Uani 1 1 d .
H12 H 0.860848 0.561701 1.114777 0.033 Uiso 1 1 calc R

loop_
_atom_site_aniso_label
_atom_site_aniso_U_11
_atom_site_aniso_U_22
_atom_site_aniso_U_33
_atom_site_aniso_U_23
_atom_site_aniso_U_13
_atom_site_aniso_U_12
Ru1 0.0168(3) 0.0109(3) 0.0193(3) 0.00071(18) 0.00475(18) -0.00067(18)
C6 0.029(4) 0.018(3) 0.021(3) -0.001(3) 0.004(3) -0.001(3)
C2 0.015(3) 0.010(3) 0.025(3) 0.006(3) 0.007(3) -0.005(2)
C7 0.019(4) 0.022(4) 0.039(4) 0.007(3) 0.001(3) -0.002(3)
C1 0.019(3) 0.012(3) 0.019(3) 0.001(2) 0.004(2) 0.000(2)
C15 0.036(4) 0.012(3) 0.023(3) 0.002(3) 0.010(3) 0.000(3)
C9 0.038(5) 0.020(4) 0.034(4) -0.005(3) 0.002(3) -0.007(3)
C3 0.025(3) 0.014(3) 0.013(3) 0.005(2) 0.007(2) -0.001(3)
C5 0.014(3) 0.013(3) 0.024(3) 0.005(3) 0.001(3) 0.002(2)
C4 0.025(4) 0.019(3) 0.016(3) 0.002(3) 0.002(3) -0.003(3)
C14 0.039(4) 0.010(3) 0.031(4) -0.001(3) 0.017(3) -0.007(3)
C8 0.035(4) 0.022(4) 0.029(4) -0.001(3) 0.013(3) 0.001(3)
C11 0.036(4) 0.017(3) 0.026(4) 0.003(3) 0.010(3) -0.005(3)
C13 0.033(4) 0.011(3) 0.043(4) 0.012(3) 0.006(3) 0.009(3)
C10 0.017(4) 0.026(4) 0.041(4) -0.003(3) 0.004(3) 0.003(3)
C12 0.035(4) 0.023(4) 0.024(4) 0.014(3) -0.001(3) 0.004(3)

loop_
_atom_type_symbol
_atom_type_description
_atom_type_scat_dispersion_real
_atom_type_scat_dispersion_imag
_atom_type_scat_source
C C 0.0181 0.0091 'International Tables Vol C Tables 4.2.6.8 and 6.1.1.4'
H H 0.0000 0.0000 'International Tables Vol C Tables 4.2.6.8 and 6.1.1.4'
Ru Ru 0.0552 3.2960 'International Tables Vol C Tables 4.2.6.8 and 6.1.1.4'

loop_
_geom_angle_atom_site_label_1
_geom_angle_atom_site_label_2
_geom_angle_atom_site_label_3
_geom_angle
_geom_angle_site_symmetry_1
_geom_angle_site_symmetry_3
C2 Ru1 C15 156.2(2) . 3_667
C2 Ru1 C15 166.9(2) . .
C2 Ru1 C14 143.1(3) . .
C2 Ru1 C11 132.0(3) . .
C1 Ru1 C2 38.1(2) . .
C1 Ru1 C15 141.4(2) . .
C1 Ru1 C15 119.1(2) . 3_667
C1 Ru1 C3 64.2(2) . .
C1 Ru1 C14 170.2(3) . .
C1 Ru1 C11 108.5(3) . .
C15 Ru1 C15 32.0(3) . 3_667
C3 Ru1 C2 37.9(3) . .
C3 Ru1 C15 129.8(2) . .
C3 Ru1 C15 156.0(3) . 3_667
C3 Ru1 C14 111.6(3) . .
C3 Ru1 C11 169.8(3) . .
C5 Ru1 C2 63.9(2) . .
C5 Ru1 C1 38.6(3) . .
C5 Ru1 C15 102.6(2) . 3_667
C5 Ru1 C15 108.7(2) . .
C5 Ru1 C3 64.3(3) . .
C5 Ru1 C4 38.2(3) . .
C5 Ru1 C14 131.8(3) . .
C5 Ru1 C11 115.1(3) . .
C5 Ru1 C12 149.3(3) . .
C4 Ru1 C2 63.7(3) . .
C4 Ru1 C1 64.3(3) . .
C4 Ru1 C15 103.6(3) . .
C4 Ru1 C15 118.9(3) . 3_667
C4 Ru1 C3 38.5(3) . .
C4 Ru1 C14 106.8(3) . .
C4 Ru1 C11 146.7(3) . .
C14 Ru1 C15 60.7(2) . 3_667
C14 Ru1 C15 33.8(3) . .
C14 Ru1 C11 76.7(3) . .
C11 Ru1 C15 60.4(3) . .
C11 Ru1 C15 33.2(3) . 3_667
C13 Ru1 C2 122.9(3) . .
C13 Ru1 C1 151.8(3) . .
C13 Ru1 C15 73.8(3) . 3_667
C13 Ru1 C15 62.9(3) . .
C13 Ru1 C3 115.1(3) . .
C13 Ru1 C5 169.3(3) . .
C13 Ru1 C4 134.5(3) . .
C13 Ru1 C14 37.6(3) . .
C13 Ru1 C11 67.6(3) . .
C13 Ru1 C12 38.0(3) . .
C12 Ru1 C2 118.1(3) . .
C12 Ru1 C1 122.1(3) . .
C12 Ru1 C15 74.1(3) . .
C12 Ru1 C15 62.9(3) . 3_667
C12 Ru1 C3 138.2(3) . .
C12 Ru1 C4 172.5(3) . .
C12 Ru1 C14 67.2(3) . .
C12 Ru1 C11 38.3(3) . .
C7 C2 Ru1 130.0(5) . .
C1 C2 Ru1 69.7(4) . .
C1 C2 C7 125.7(6) . .
C3 C2 Ru1 70.5(3) . .
C3 C2 C7 125.6(6) . .
C3 C2 C1 108.5(6) . .
C6 C1 Ru1 125.4(5) . .
C2 C1 Ru1 72.2(4) . .
C2 C1 C6 126.5(6) . .
C2 C1 C5 107.7(6) . .
C5 C1 Ru1 70.5(4) . .
C5 C1 C6 125.7(6) . .
Ru1 C15 Ru1 148.0(3) . 3_667
C15 C15 Ru1 74.3(6) 3_667 .
C15 C15 Ru1 73.8(6) 3_667 3_667
C15 C15 C14 117.6(9) 3_667 .
C14 C15 Ru1 139.9(5) . 3_667
C14 C15 Ru1 59.2(4) . .
C11 C15 Ru1 59.3(4) 3_667 3_667
C11 C15 Ru1 140.5(5) 3_667 .
C11 C15 C15 118.1(9) 3_667 3_667
C11 C15 C14 124.3(7) 3_667 .
C2 C3 Ru1 71.6(3) . .
C2 C3 C4 107.3(6) . .
C2 C3 C8 126.1(7) . .
C4 C3 Ru1 70.0(4) . .
C4 C3 C8 126.5(7) . .
C8 C3 Ru1 126.1(5) . .
C1 C5 Ru1 70.9(4) . .
C1 C5 C10 126.8(6) . .
C4 C5 Ru1 71.1(4) . .
C4 C5 C1 108.1(6) . .
C4 C5 C10 125.1(6) . .
C10 C5 Ru1 124.4(5) . .
C9 C4 Ru1 124.8(5) . .
C3 C4 Ru1 71.5(4) . .
C3 C4 C9 125.7(7) . .
C5 C4 Ru1 70.7(4) . .
C5 C4 C9 125.8(7) . .
C5 C4 C3 108.5(6) . .
C15 C14 Ru1 86.9(4) . .
C13 C14 Ru1 68.6(4) . .
C13 C14 C15 122.3(7) . .
C15 C11 Ru1 87.5(5) 3_667 .
C15 C11 C12 122.3(7) 3_667 .
C12 C11 Ru1 68.9(4) . .
C14 C13 Ru1 73.8(4) . .
C12 C13 Ru1 71.7(4) . .
C12 C13 C14 119.1(7) . .
C11 C12 Ru1 72.8(4) . .
C13 C12 Ru1 70.3(4) . .
C13 C12 C11 117.2(7) . .

loop_
_geom_bond_atom_site_label_1
_geom_bond_atom_site_label_2
_geom_bond_distance
_geom_bond_site_symmetry_2
Ru1 C2 2.214(6) .
Ru1 C1 2.180(6) .
Ru1 C15 2.586(7) .
Ru1 C15 2.592(7) 3_667
Ru1 C3 2.200(6) .
Ru1 C5 2.174(6) .
Ru1 C4 2.179(7) .
Ru1 C14 2.225(7) .
Ru1 C11 2.230(7) .
Ru1 C13 2.158(7) .
Ru1 C12 2.177(7) .
C6 C1 1.502(9) .
C2 C7 1.504(10) .
C2 C1 1.436(9) .
C2 C3 1.434(10) .
C1 C5 1.439(10) .
C15 C15 1.426(14) 3_667
C15 C14 1.442(11) .
C15 C11 1.422(11) 3_667
C9 C4 1.502(10) .
C3 C4 1.444(10) .
C3 C8 1.491(10) .
C5 C4 1.425(10) .
C5 C10 1.509(9) .
C14 C13 1.414(12) .
C11 C12 1.448(11) .
C13 C12 1.412(12) .

loop_
_twin_individual_id
_twin_individual_mass_fraction_refined
1 0.874(7)
2 0.126(7)
